data_4086592
loop_
_publ_author_name
'Reiner, Benjamin R.'
'Bezpalko, Mark W.'
'Foxman, Bruce M.'
'Wade, Casey R.'

_publ_section_title
;
 Lewis Acid Catalysis with Cationic Dinuclear Gold(II,II) and
 Gold(III,III) Phosphorus Ylide Complexes
;
_journal_issue 17
_journal_name_full Organometallics
_journal_page_first 2830
_journal_paper_doi 10.1021/acs.organomet.6b00403
_journal_volume 35
_journal_year 2016
_chemical_formula_moiety 'C35 H36 Au2 F6 N2 O6 P2 S2'
_chemical_formula_sum 'C35 H36 Au2 F6 N2 O6 P2 S2'
_chemical_formula_weight 1214.69
_space_group_IT_number 2
_symmetry_cell_setting triclinic
_symmetry_space_group_name_Hall '-P 1'
_symmetry_space_group_name_H-M 'P -1'
_atom_sites_solution_hydrogens difmap
_atom_sites_solution_primary other
_audit_creation_date 2015-09-23
_audit_creation_method CRYSTALS_ver_14.61_build_00000
_cell_angle_alpha 115.350(7)
_cell_angle_beta 104.860(7)
_cell_angle_gamma 103.390(7)
_cell_formula_units_Z 4
_cell_length_a 14.562(3)
_cell_length_b 18.699(4)
_cell_length_c 19.343(4)
_cell_measurement_reflns_used 9886
_cell_measurement_temperature 120
_cell_measurement_theta_max 25.86
_cell_measurement_theta_min 2.24
_cell_volume 4234.7(16)
_computing_cell_refinement 'Apex2 (Bruker AXS, 2006)'
_computing_data_collection 'Apex2 (Bruker AXS, 2006)'
_computing_data_reduction 'Apex2 (Bruker AXS, 2006)'
_computing_molecular_graphics 'CAMERON (Watkin et al., 1996)'
_computing_publication_material 'CRYSTALS (Betteridge et al., 2003)'
_computing_structure_refinement 'CRYSTALS (Betteridge et al., 2003)'
_computing_structure_solution 'Superflip (Palatinus & Chapuis, 2007)'
_diffrn_ambient_temperature 120
_diffrn_measured_fraction_theta_full 0.995
_diffrn_measured_fraction_theta_max 0.980
_diffrn_measurement_device Area
_diffrn_measurement_device_type 'Bruker Kappa Apex2'
_diffrn_measurement_method '\f & \w scans'
_diffrn_radiation_monochromator graphite
_diffrn_radiation_type 'Mo K\a'
_diffrn_radiation_wavelength 0.71073
_diffrn_reflns_av_R_equivalents 0.065
_diffrn_reflns_limit_h_max 17
_diffrn_reflns_limit_h_min -17
_diffrn_reflns_limit_k_max 20
_diffrn_reflns_limit_k_min -23
_diffrn_reflns_limit_l_max 23
_diffrn_reflns_limit_l_min 0
_diffrn_reflns_number 27877
_diffrn_reflns_theta_full 25.099
_diffrn_reflns_theta_max 26.145
_diffrn_reflns_theta_min 1.268
_diffrn_standards_number 0
_exptl_absorpt_coefficient_mu 7.164
_exptl_absorpt_correction_T_max 0.49
_exptl_absorpt_correction_T_min 0.49
_exptl_absorpt_correction_type multi-scan
_exptl_absorpt_process_details 'SADABS (Siemens, 1996)'
_exptl_crystal_colour colourless
_exptl_crystal_density_diffrn 1.905
_exptl_crystal_density_method 'not measured'
_exptl_crystal_description acicular
_exptl_crystal_F_000 2328
_exptl_crystal_size_max 0.375
_exptl_crystal_size_mid 0.071
_exptl_crystal_size_min 0.070
_platon_squeeze_details
;
It became apparent during the structure solution that 
the structure contained significant void volume (392.8 \%A3 
per unit cell (9.3%)).  Electron density difference maps did 
not reveal significant electron density in the void areas, 
and a ?test? PLATON SQUEEZE run suggested only a small improvement 
in R1 (0.0025).  It was decided not to process the data using 
SQUEEZE: the data quality and/or probable desolvation of the 
original acetonitrile solvate contributed to the inability to 
further model the contents of the void areas. 
;
_refine_diff_density_max 5.32
_refine_diff_density_min -4.60
_refine_ls_extinction_method None
_refine_ls_goodness_of_fit_ref 0.9818
_refine_ls_hydrogen_treatment constr
_refine_ls_matrix_type full
_refine_ls_number_parameters 992
_refine_ls_number_reflns 27877
_refine_ls_number_restraints 48
_refine_ls_R_factor_all 0.1244
_refine_ls_R_factor_gt 0.0825
_refine_ls_shift/su_max 0.0129241
_refine_ls_shift/su_mean 0.0017654
_refine_ls_structure_factor_coef Fsqd
_refine_ls_weighting_details
;
 Method= Modified Sheldrick 
 w=1/[\s^2^(F^2^) + ( 0.12P)^2^ +62.96P] 
 ,where P=(max(Fo^2^,0) + 2Fc^2^)/3 
;
_refine_ls_weighting_scheme calc
_refine_ls_wR_factor_all 0.2362
_refine_ls_wR_factor_gt 0.2078
_refine_ls_wR_factor_ref 0.2362
_reflns_limit_h_max 17
_reflns_limit_h_min -17
_reflns_limit_k_max 20
_reflns_limit_k_min -23
_reflns_limit_l_max 23
_reflns_limit_l_min 0
_reflns_number_gt 18269
_reflns_number_total 20374
_reflns_threshold_expression I>2.0\s(I)
_oxford_diffrn_Wilson_B_factor 2.70
_oxford_diffrn_Wilson_scale 44.14
_oxford_refine_ls_r_factor_ref 0.1244
_oxford_refine_ls_scale 0.17609(10)
_oxford_reflns_number_all 27877
_oxford_reflns_threshold_expression_ref I>-10.0\s(I)
_oxford_structure_analysis_title 'br3_70_0m in P-1'
_cod_data_source_file om6b00403_si_002.cif
_cod_data_source_block 3_OTf
_cod_depositor_comments
;
The following automatic conversions were performed:

'_atom_sites_solution_primary' value 'Other' changed to 'other'
according to
/usr/data/users/saulius/crontab/automatic-downloads/rss-feeds/ACS/lib/dictionaries/cif_core.dic
dictionary named 'cif_core.dic' version 2.4.2 from 2011-04-26.

Automatic conversion script
Id: cif_fix_values 4268 2015-11-12 08:31:59Z antanas 

 Adding full bibliography for 4086591--4086592.cif.
;
_cod_original_cell_volume 4234.9(15)
_cod_original_sg_symbol_Hall '-P 1 '
_cod_original_sg_symbol_H-M 'P -1 '
_cod_database_code 4086592
_platon_squeeze_void_probe_radius 1.20

loop_
_symmetry_equiv_pos_as_xyz
x,y,z
-x,-y,-z

loop_
_atom_site_label
_atom_site_type_symbol
_atom_site_fract_x
_atom_site_fract_y
_atom_site_fract_z
_atom_site_U_iso_or_equiv
_atom_site_occupancy
_atom_site_adp_type
_atom_site_refinement_flags_posn
_atom_site_refinement_flags_adp
Au1 Au 0.53102(4) 0.92478(4) 0.01528(4) 0.0374 1.0000 Uani . .
Au2 Au 0.51349(5) 0.82192(4) 0.10275(4) 0.0425 1.0000 Uani . .
Au3 Au 0.35131(5) 0.83586(4) 0.22113(4) 0.0446 1.0000 Uani . .
Au4 Au 0.40228(4) 0.92926(4) 0.40904(4) 0.0433 1.0000 Uani . .
S1 S 0.1275(3) 0.8286(3) -0.0451(3) 0.0526 1.0000 Uani . .
S2 S 0.4213(3) 0.8287(3) -0.3485(3) 0.0484 1.0000 Uani . .
S3 S 0.2606(5) 0.4770(4) -0.0046(4) 0.0811 1.0000 Uani . .
S4 S 0.7547(4) 0.8576(4) 0.3815(3) 0.0586 1.0000 Uani . .
P1 P 0.3937(3) 0.7248(3) -0.1017(3) 0.0427 1.0000 Uani . .
P2 P 0.7223(3) 0.9860(3) 0.1852(3) 0.0411 1.0000 Uani . .
P3 P 0.2583(3) 0.9804(3) 0.3004(2) 0.0405 1.0000 Uani . .
P4 P 0.3947(3) 0.7367(3) 0.3190(3) 0.0492 1.0000 Uani . U
F1 F -0.0387(10) 0.6970(10) -0.1048(12) 0.1206 1.0000 Uani . .
F2 F -0.0655(10) 0.7902(12) -0.1263(9) 0.1037 1.0000 Uani . .
F3 F 0.0007(11) 0.7142(13) -0.1982(9) 0.1573 1.0000 Uani . .
F4 F 0.2936(13) 0.7178(11) -0.3356(11) 0.1197 1.0000 Uani . .
F5 F 0.2426(11) 0.7053(11) -0.4538(10) 0.1246 1.0000 Uani . .
F6 F 0.3640(19) 0.6657(10) -0.4199(19) 0.1857 1.0000 Uani . .
F7 F 0.2038(9) 0.4602(10) 0.1067(9) 0.0914 1.0000 Uani . .
F8 F 0.1132(13) 0.3573(10) -0.0172(10) 0.1198 1.0000 Uani . .
F9 F 0.0967(11) 0.4785(11) 0.0238(10) 0.1030 1.0000 Uani . .
F10 F 0.6831(12) 0.6963(10) 0.3453(10) 0.1145 1.0000 Uani . .
F11 F 0.7591(9) 0.7954(11) 0.4794(8) 0.0966 1.0000 Uani . .
F12 F 0.8469(10) 0.7611(10) 0.4058(9) 0.0890 1.0000 Uani . .
O1 O 0.1107(11) 0.8673(12) 0.0281(10) 0.1043 1.0000 Uani . .
O2 O 0.1603(15) 0.8805(16) -0.0761(17) 0.1426 1.0000 Uani . .
O3 O 0.1865(9) 0.7798(10) -0.0465(11) 0.0823 1.0000 Uani . .
O4 O 0.3685(14) 0.8798(12) -0.3236(17) 0.1322 1.0000 Uani . .
O5 O 0.4448(14) 0.8205(11) -0.4169(10) 0.1061 1.0000 Uani . .
O6 O 0.5034(13) 0.8397(17) -0.2825(13) 0.1303 1.0000 Uani . .
O7 O 0.3075(13) 0.5653(11) 0.0485(11) 0.1067 1.0000 Uani . .
O8 O 0.2001(10) 0.4459(10) -0.0918(9) 0.0731 1.0000 Uani . .
O9 O 0.3337(17) 0.4365(17) 0.0098(15) 0.1384 1.0000 Uani . .
O10 O 0.6690(17) 0.8654(18) 0.3864(17) 0.1485 1.0000 Uani . .
O11 O 0.7584(12) 0.8272(12) 0.3015(9) 0.0840 1.0000 Uani . .
O12 O 0.8551(14) 0.9275(11) 0.4469(12) 0.1090 1.0000 Uani . .
N1 N 0.6118(10) 0.9324(9) -0.0578(9) 0.0445 1.0000 Uani . .
N2 N 0.5638(12) 0.7315(12) 0.1179(10) 0.0612 1.0000 Uani . .
N3 N 0.2290(10) 0.7368(9) 0.1062(8) 0.0426 1.0000 Uani . U
N4 N 0.3190(12) 0.9236(11) 0.4797(9) 0.0563 1.0000 Uani . .
C1 C 0.3891(12) 0.7198(10) -0.0135(11) 0.0451 1.0000 Uani . .
C2 C 0.3976(10) 0.8244(9) -0.0902(9) 0.0322 1.0000 Uani . .
C3 C 0.2810(13) 0.6355(11) -0.1936(11) 0.0492 1.0000 Uani . .
C4 C 0.276(2) 0.5559(19) -0.225(2) 0.1139 1.0000 Uani . .
C5 C 0.1931(17) 0.4840(15) -0.3006(19) 0.1048 1.0000 Uani . U
C6 C 0.1143(17) 0.4975(15) -0.3345(19) 0.0994 1.0000 Uani . U
C7 C 0.1143(19) 0.5799(19) -0.2981(16) 0.0986 1.0000 Uani . .
C8 C 0.2008(16) 0.6509(15) -0.2316(13) 0.0701 1.0000 Uani . .
C9 C 0.5024(12) 0.7107(10) -0.1230(11) 0.0394 1.0000 Uani . .
C10 C 0.5088(13) 0.7113(12) -0.1916(12) 0.0523 1.0000 Uani . .
C11 C 0.5919(14) 0.7017(12) -0.2131(12) 0.0546 1.0000 Uani . .
C12 C 0.6719(14) 0.6915(13) -0.1633(13) 0.0603 1.0000 Uani . .
C13 C 0.6632(14) 0.6905(14) -0.0950(13) 0.0679 1.0000 Uani . .
C14 C 0.5808(14) 0.6988(11) -0.0738(11) 0.0519 1.0000 Uani . .
C15 C 0.6372(11) 0.9265(11) 0.2117(9) 0.0412 1.0000 Uani . .
C16 C 0.6568(12) 1.0239(11) 0.1265(10) 0.0418 1.0000 Uani . .
C17 C 0.8324(13) 1.0738(11) 0.2750(10) 0.0451 1.0000 Uani . .
C18 C 0.9062(15) 1.0529(15) 0.3176(13) 0.0690 1.0000 Uani . .
C19 C 0.9948(17) 1.1211(17) 0.3872(17) 0.0928 1.0000 Uani . U
C20 C 1.0134(17) 1.2067(17) 0.4080(17) 0.0849 1.0000 Uani . U
C21 C 0.9360(14) 1.2227(14) 0.3650(13) 0.0666 1.0000 Uani . .
C22 C 0.8535(14) 1.1546(14) 0.2973(12) 0.0611 1.0000 Uani . .
C23 C 0.7807(14) 0.9205(16) 0.1282(12) 0.0657 1.0000 Uani . .
C24 C 0.7907(15) 0.8543(14) 0.1412(11) 0.0566 1.0000 Uani . .
C25 C 0.8483(14) 0.8118(15) 0.1069(13) 0.0639 1.0000 Uani . U
C26 C 0.8961(15) 0.8368(15) 0.0648(14) 0.0704 1.0000 Uani . U
C27 C 0.8857(13) 0.9002(15) 0.0500(11) 0.0619 1.0000 Uani . .
C28 C 0.8255(12) 0.9410(13) 0.0814(12) 0.0528 1.0000 Uani . .
C29 C 0.4622(12) 0.9102(12) 0.0876(11) 0.0438 1.0000 Uani . .
C30 C 0.6623(16) 0.9260(13) -0.0923(11) 0.0514 1.0000 Uani . .
C31 C 0.7294(14) 0.9211(13) -0.1370(11) 0.0555 1.0000 Uani . .
C32 C 0.5729(18) 0.6768(16) 0.1282(15) 0.0732 1.0000 Uani . .
C33 C 0.5969(16) 0.6128(15) 0.1450(16) 0.0770 1.0000 Uani . .
C34 C 0.2984(12) 0.9314(11) 0.2168(9) 0.0458 1.0000 Uani . .
C35 C 0.3569(12) 1.0259(11) 0.3992(10) 0.0451 1.0000 Uani . .
C36 C 0.2194(13) 1.0631(12) 0.2943(11) 0.0502 1.0000 Uani . U
C37 C 0.1258(12) 1.0459(11) 0.2432(12) 0.0498 1.0000 Uani . U
C38 C 0.0979(14) 1.1080(15) 0.2367(14) 0.0644 1.0000 Uani . .
C39 C 0.1655(15) 1.1943(13) 0.2886(11) 0.0584 1.0000 Uani . .
C40 C 0.2625(14) 1.2158(13) 0.3447(10) 0.0561 1.0000 Uani . .
C41 C 0.2918(13) 1.1499(14) 0.3477(10) 0.0537 1.0000 Uani . .
C42 C 0.1474(12) 0.9066(10) 0.2913(10) 0.0405 1.0000 Uani . U
C43 C 0.1032(11) 0.8208(11) 0.2310(9) 0.0414 1.0000 Uani . U
C44 C 0.0142(14) 0.7675(16) 0.2315(14) 0.0722 1.0000 Uani . .
C45 C -0.0189(13) 0.8043(15) 0.2932(14) 0.0663 1.0000 Uani . .
C46 C 0.0269(13) 0.8866(13) 0.3527(10) 0.0531 1.0000 Uani . .
C47 C 0.1098(13) 0.9417(13) 0.3541(11) 0.0497 1.0000 Uani . .
C48 C 0.4072(13) 0.7510(12) 0.2356(10) 0.0512 1.0000 Uani . U
C49 C 0.4533(11) 0.8365(11) 0.4164(10) 0.0468 1.0000 Uani . U
C50 C 0.4455(12) 0.6630(13) 0.3308(12) 0.0577 1.0000 Uani . .
C51 C 0.487(2) 0.6726(16) 0.4093(17) 0.0952 1.0000 Uani . .
C52 C 0.520(2) 0.6125(15) 0.4151(15) 0.1060 1.0000 Uani . .
C53 C 0.5144(17) 0.5424(15) 0.3441(15) 0.0778 1.0000 Uani . .
C54 C 0.4768(14) 0.5333(12) 0.2649(13) 0.0646 1.0000 Uani . .
C55 C 0.4389(12) 0.5929(12) 0.2583(12) 0.0577 1.0000 Uani . .
C56 C 0.2575(13) 0.6900(12) 0.2962(12) 0.0539 1.0000 Uani . .
C57 C 0.1850(15) 0.6404(14) 0.2168(12) 0.0684 1.0000 Uani . .
C58 C 0.0858(14) 0.5979(14) 0.1981(13) 0.0738 1.0000 Uani . .
C59 C 0.0521(17) 0.6113(14) 0.2655(15) 0.0804 1.0000 Uani . .
C60 C 0.1255(14) 0.6615(16) 0.3425(14) 0.0858 1.0000 Uani . .
C61 C 0.2283(14) 0.7020(13) 0.3617(13) 0.0615 1.0000 Uani . .
C62 C 0.1862(14) 0.6847(12) 0.0410(13) 0.0555 1.0000 Uani . U
C63 C 0.1159(17) 0.6114(15) -0.0470(15) 0.0949 1.0000 Uani . .
C64 C 0.4718(13) 0.9282(12) 0.3312(10) 0.0535 1.0000 Uani . .
C65 C 0.260(2) 0.9111(16) 0.5015(14) 0.0726 1.0000 Uani . .
C66 C 0.1841(17) 0.8993(16) 0.5433(15) 0.0769 1.0000 Uani . .
C67 C 0.0033(16) 0.7524(14) -0.1265(13) 0.0633 1.0000 Uani . .
C68 C 0.3258(17) 0.7201(17) -0.3957(16) 0.0826 1.0000 Uani . .
C69 C 0.1676(17) 0.4417(13) 0.0268(15) 0.0706 1.0000 Uani . .
C70 C 0.7661(19) 0.7742(19) 0.4046(14) 0.0856 1.0000 Uani . .
H11 H 0.3251 0.7236 -0.0100 0.0540 1.0000 Uiso R .
H12 H 0.3895 0.6654 -0.0212 0.0540 1.0000 Uiso R .
H21 H 0.4002 0.8244 -0.1399 0.0390 1.0000 Uiso R .
H22 H 0.3366 0.8330 -0.0831 0.0391 1.0000 Uiso R .
H41 H 0.3292 0.5457 -0.1967 0.1359 1.0000 Uiso R .
H51 H 0.1956 0.4298 -0.3251 0.1249 1.0000 Uiso R .
H61 H 0.0587 0.4524 -0.3828 0.1190 1.0000 Uiso R .
H71 H 0.0548 0.5877 -0.3188 0.1180 1.0000 Uiso R .
H81 H 0.2040 0.7065 -0.2135 0.0850 1.0000 Uiso R .
H101 H 0.4568 0.7181 -0.2251 0.0629 1.0000 Uiso R .
H111 H 0.5949 0.7024 -0.2603 0.0658 1.0000 Uiso R .
H121 H 0.7276 0.6856 -0.1765 0.0720 1.0000 Uiso R .
H131 H 0.7148 0.6842 -0.0611 0.0810 1.0000 Uiso R .
H141 H 0.5776 0.6974 -0.0267 0.0621 1.0000 Uiso R .
H151 H 0.6745 0.9051 0.2423 0.0500 1.0000 Uiso R .
H152 H 0.6102 0.9638 0.2459 0.0501 1.0000 Uiso R .
H161 H 0.6314 1.0625 0.1606 0.0499 1.0000 Uiso R .
H162 H 0.7049 1.0550 0.1129 0.0498 1.0000 Uiso R .
H181 H 0.8964 0.9958 0.2999 0.0820 1.0000 Uiso R .
H191 H 1.0415 1.1096 0.4199 0.1101 1.0000 Uiso R .
H201 H 1.0754 1.2515 0.4497 0.1009 1.0000 Uiso R .
H211 H 0.9407 1.2788 0.3825 0.0809 1.0000 Uiso R .
H221 H 0.8084 1.1662 0.2639 0.0731 1.0000 Uiso R .
H241 H 0.7600 0.8394 0.1725 0.0680 1.0000 Uiso R .
H251 H 0.8539 0.7660 0.1127 0.0770 1.0000 Uiso R .
H261 H 0.9376 0.8097 0.0449 0.0839 1.0000 Uiso R .
H271 H 0.9177 0.9155 0.0198 0.0739 1.0000 Uiso R .
H281 H 0.8156 0.9832 0.0708 0.0640 1.0000 Uiso R .
H291 H 0.4850 0.9637 0.1402 0.0539 1.0000 Uiso R .
H292 H 0.3875 0.8877 0.0593 0.0539 1.0000 Uiso R .
H311 H 0.7890 0.9741 -0.1068 0.0830 1.0000 Uiso R .
H312 H 0.6918 0.9106 -0.1912 0.0829 1.0000 Uiso R .
H313 H 0.7508 0.8746 -0.1432 0.0831 1.0000 Uiso R .
H331 H 0.5477 0.5561 0.1007 0.1170 1.0000 Uiso R .
H332 H 0.5938 0.6226 0.1972 0.1171 1.0000 Uiso R .
H333 H 0.6657 0.6181 0.1486 0.1170 1.0000 Uiso R .
H341 H 0.2402 0.9043 0.1635 0.0550 1.0000 Uiso R .
H342 H 0.3537 0.9758 0.2211 0.0548 1.0000 Uiso R .
H351 H 0.4161 1.0699 0.4062 0.0539 1.0000 Uiso R .
H352 H 0.3322 1.0517 0.4422 0.0541 1.0000 Uiso R .
H371 H 0.0781 0.9892 0.2101 0.0598 1.0000 Uiso R .
H381 H 0.0336 1.0926 0.1971 0.0760 1.0000 Uiso R .
H391 H 0.1452 1.2368 0.2853 0.0710 1.0000 Uiso R .
H401 H 0.3080 1.2730 0.3802 0.0671 1.0000 Uiso R .
H411 H 0.3575 1.1630 0.3840 0.0650 1.0000 Uiso R .
H431 H 0.1301 0.7977 0.1911 0.0500 1.0000 Uiso R .
H441 H -0.0195 0.7093 0.1907 0.0870 1.0000 Uiso R .
H451 H -0.0766 0.7700 0.2932 0.0799 1.0000 Uiso R .
H461 H 0.0030 0.9080 0.3944 0.0639 1.0000 Uiso R .
H471 H 0.1405 0.9999 0.3950 0.0600 1.0000 Uiso R .
H481 H 0.3696 0.6958 0.1843 0.0620 1.0000 Uiso R .
H482 H 0.4794 0.7705 0.2464 0.0618 1.0000 Uiso R .
H491 H 0.5276 0.8570 0.4339 0.0561 1.0000 Uiso R .
H492 H 0.4355 0.8260 0.4571 0.0559 1.0000 Uiso R .
H511 H 0.4913 0.7196 0.4569 0.1129 1.0000 Uiso R .
H521 H 0.5465 0.6178 0.4670 0.1281 1.0000 Uiso R .
H531 H 0.5361 0.5014 0.3496 0.0941 1.0000 Uiso R .
H541 H 0.4778 0.4890 0.2183 0.0770 1.0000 Uiso R .
H551 H 0.4092 0.5863 0.2061 0.0690 1.0000 Uiso R .
H571 H 0.2041 0.6351 0.1729 0.0820 1.0000 Uiso R .
H581 H 0.0391 0.5600 0.1428 0.0881 1.0000 Uiso R .
H591 H -0.0169 0.5861 0.2552 0.0960 1.0000 Uiso R .
H601 H 0.1059 0.6700 0.3867 0.1010 1.0000 Uiso R .
H611 H 0.2765 0.7362 0.4169 0.0730 1.0000 Uiso R .
H631 H 0.1146 0.6319 -0.0849 0.1420 1.0000 Uiso R .
H632 H 0.1417 0.5663 -0.0613 0.1420 1.0000 Uiso R .
H633 H 0.0474 0.5897 -0.0503 0.1420 1.0000 Uiso R .
H641 H 0.4948 0.9832 0.3347 0.0670 1.0000 Uiso R .
H642 H 0.5299 0.9117 0.3408 0.0670 1.0000 Uiso R .
H661 H 0.2074 0.8768 0.5777 0.1160 1.0000 Uiso R .
H662 H 0.1160 0.8597 0.5010 0.1160 1.0000 Uiso R .
H663 H 0.1819 0.9536 0.5775 0.1160 1.0000 Uiso R .

loop_
_atom_site_aniso_label
_atom_site_aniso_U_11
_atom_site_aniso_U_22
_atom_site_aniso_U_33
_atom_site_aniso_U_23
_atom_site_aniso_U_13
_atom_site_aniso_U_12
Au1 0.0375(3) 0.0499(4) 0.0389(4) 0.0290(3) 0.0211(3) 0.0215(3)
Au2 0.0453(3) 0.0581(4) 0.0442(4) 0.0346(3) 0.0286(3) 0.0248(3)
Au3 0.0460(4) 0.0587(4) 0.0385(4) 0.0271(3) 0.0270(3) 0.0204(3)
Au4 0.0295(3) 0.0565(4) 0.0351(4) 0.0215(3) 0.0126(3) 0.0077(3)
S1 0.038(2) 0.059(3) 0.051(3) 0.025(2) 0.017(2) 0.011(2)
S2 0.043(2) 0.048(2) 0.050(3) 0.021(2) 0.023(2) 0.015(2)
S3 0.076(4) 0.087(4) 0.069(4) 0.035(4) 0.036(3) 0.018(3)
S4 0.057(3) 0.083(4) 0.059(3) 0.046(3) 0.033(3) 0.037(3)
P1 0.042(2) 0.048(3) 0.045(3) 0.028(2) 0.023(2) 0.017(2)
P2 0.039(2) 0.059(3) 0.039(2) 0.031(2) 0.0219(19) 0.022(2)
P3 0.032(2) 0.055(3) 0.026(2) 0.016(2) 0.0138(17) 0.0101(19)
P4 0.039(2) 0.057(3) 0.040(3) 0.025(2) 0.012(2) 0.006(2)
F1 0.060(8) 0.087(11) 0.188(18) 0.057(12) 0.050(10) 0.015(7)
F2 0.079(8) 0.170(16) 0.090(11) 0.083(11) 0.032(8) 0.065(10)
F3 0.077(9) 0.21(2) 0.049(9) -0.028(11) 0.006(7) 0.052(11)
F4 0.138(13) 0.106(12) 0.128(14) 0.072(11) 0.074(12) 0.022(10)
F5 0.096(10) 0.116(13) 0.076(11) 0.035(10) -0.005(8) -0.024(9)
F6 0.24(2) 0.052(10) 0.29(3) 0.072(16) 0.17(2) 0.068(13)
F7 0.078(8) 0.115(11) 0.095(11) 0.064(10) 0.034(8) 0.042(8)
F8 0.145(13) 0.086(12) 0.093(12) 0.038(10) 0.043(10) 0.009(9)
F9 0.115(11) 0.145(14) 0.106(12) 0.085(11) 0.061(9) 0.084(11)
F10 0.119(11) 0.085(11) 0.087(11) 0.042(9) 0.007(9) 0.001(8)
F11 0.084(8) 0.171(14) 0.068(8) 0.084(10) 0.043(7) 0.044(9)
F12 0.091(9) 0.145(13) 0.104(11) 0.092(10) 0.060(8) 0.085(9)
O1 0.054(8) 0.139(16) 0.067(11) 0.014(10) 0.023(8) 0.032(9)
O2 0.121(15) 0.16(2) 0.20(3) 0.14(2) 0.083(16) 0.030(14)
O3 0.041(7) 0.099(12) 0.109(13) 0.052(10) 0.032(8) 0.032(8)
O4 0.108(14) 0.078(13) 0.21(3) 0.064(15) 0.097(16) 0.032(11)
O5 0.131(14) 0.093(13) 0.060(10) 0.029(10) 0.052(10) -0.004(10)
O6 0.077(11) 0.22(3) 0.120(17) 0.124(18) 0.027(11) 0.034(13)
O7 0.114(13) 0.074(12) 0.066(12) 0.027(10) 0.005(9) -0.016(9)
O8 0.066(8) 0.098(11) 0.068(10) 0.040(9) 0.046(8) 0.039(8)
O9 0.137(17) 0.22(3) 0.16(2) 0.12(2) 0.091(16) 0.132(19)
O10 0.149(17) 0.27(3) 0.23(3) 0.21(3) 0.15(2) 0.17(2)
O11 0.099(11) 0.154(16) 0.074(10) 0.087(11) 0.060(9) 0.085(11)
O12 0.118(14) 0.089(12) 0.120(15) 0.031(11) 0.097(13) 0.031(11)
N1 0.050(8) 0.048(9) 0.048(9) 0.029(7) 0.033(7) 0.018(7)
N2 0.073(11) 0.093(13) 0.057(10) 0.046(10) 0.049(9) 0.057(10)
N3 0.058(8) 0.039(8) 0.031(8) 0.015(7) 0.022(7) 0.019(7)
N4 0.054(9) 0.077(11) 0.039(9) 0.027(8) 0.029(8) 0.022(8)
C1 0.042(9) 0.029(9) 0.060(11) 0.022(8) 0.020(8) 0.009(7)
C2 0.035(8) 0.041(9) 0.028(8) 0.024(7) 0.012(6) 0.018(7)
C3 0.047(10) 0.045(11) 0.046(10) 0.020(9) 0.024(8) 0.006(8)
C4 0.094(18) 0.10(2) 0.14(3) 0.06(2) 0.015(18) 0.060(17)
C5 0.060(11) 0.042(10) 0.140(19) 0.018(11) 0.009(12) -0.003(9)
C6 0.054(11) 0.048(11) 0.130(18) 0.015(11) 0.025(12) -0.011(9)
C7 0.099(18) 0.10(2) 0.066(17) 0.050(17) 0.002(14) 0.006(15)
C8 0.085(14) 0.066(14) 0.051(13) 0.041(12) 0.007(11) 0.017(11)
C9 0.047(9) 0.029(8) 0.050(10) 0.025(8) 0.022(8) 0.016(7)
C10 0.047(10) 0.072(13) 0.053(11) 0.036(10) 0.034(9) 0.024(9)
C11 0.069(12) 0.049(11) 0.049(11) 0.026(9) 0.033(10) 0.017(9)
C12 0.048(10) 0.063(12) 0.066(13) 0.022(10) 0.039(10) 0.022(9)
C13 0.040(10) 0.089(16) 0.056(13) 0.020(11) 0.016(9) 0.035(10)
C14 0.065(11) 0.053(11) 0.048(11) 0.024(9) 0.027(9) 0.039(9)
C15 0.040(8) 0.062(11) 0.031(8) 0.027(8) 0.028(7) 0.014(8)
C16 0.048(9) 0.048(10) 0.042(10) 0.032(9) 0.020(8) 0.018(8)
C17 0.057(10) 0.042(10) 0.039(10) 0.025(8) 0.023(8) 0.011(8)
C18 0.069(13) 0.080(16) 0.061(14) 0.030(12) 0.029(11) 0.044(12)
C19 0.059(10) 0.090(13) 0.097(14) 0.030(13) 0.025(10) 0.022(10)
C20 0.059(10) 0.086(13) 0.092(14) 0.039(13) 0.029(10) 0.015(10)
C21 0.058(12) 0.057(13) 0.055(13) 0.022(11) 0.011(10) 0.003(10)
C22 0.057(11) 0.086(16) 0.044(11) 0.040(12) 0.017(9) 0.026(11)
C23 0.048(10) 0.131(19) 0.058(12) 0.058(13) 0.040(10) 0.058(12)
C24 0.085(13) 0.098(15) 0.049(11) 0.057(11) 0.054(11) 0.069(12)
C25 0.065(9) 0.096(12) 0.069(10) 0.055(10) 0.049(8) 0.044(9)
C26 0.059(9) 0.098(12) 0.074(11) 0.041(10) 0.043(8) 0.051(9)
C27 0.043(10) 0.116(18) 0.041(10) 0.039(11) 0.030(9) 0.042(11)
C28 0.034(9) 0.075(14) 0.054(12) 0.045(11) 0.007(8) 0.017(9)
C29 0.044(9) 0.066(12) 0.048(10) 0.037(9) 0.032(8) 0.035(9)
C30 0.083(13) 0.065(12) 0.037(10) 0.038(10) 0.036(10) 0.041(11)
C31 0.072(12) 0.077(13) 0.038(10) 0.031(10) 0.045(10) 0.035(10)
C32 0.093(16) 0.077(16) 0.076(16) 0.047(14) 0.042(13) 0.051(13)
C33 0.071(13) 0.088(17) 0.102(18) 0.057(15) 0.057(13) 0.037(12)
C34 0.039(9) 0.055(11) 0.020(8) 0.010(8) 0.005(7) 0.009(8)
C35 0.047(9) 0.048(10) 0.031(9) 0.014(8) 0.015(8) 0.018(8)
C36 0.048(7) 0.058(7) 0.044(7) 0.020(6) 0.030(5) 0.019(6)
C37 0.036(9) 0.040(10) 0.063(12) 0.023(9) 0.016(8) 0.011(7)
C38 0.043(10) 0.099(17) 0.077(15) 0.055(14) 0.036(10) 0.036(11)
C39 0.083(14) 0.066(13) 0.040(11) 0.029(10) 0.036(11) 0.035(11)
C40 0.067(12) 0.060(12) 0.019(8) 0.015(8) 0.009(8) 0.011(9)
C41 0.052(10) 0.089(15) 0.030(9) 0.039(10) 0.016(8) 0.030(10)
C42 0.050(9) 0.044(10) 0.029(8) 0.022(8) 0.012(7) 0.018(8)
C43 0.038(5) 0.052(5) 0.032(5) 0.017(4) 0.027(4) 0.008(4)
C44 0.047(11) 0.095(17) 0.077(15) 0.044(13) 0.036(11) 0.020(11)
C45 0.031(9) 0.099(17) 0.078(15) 0.058(15) 0.022(10) 0.017(10)
C46 0.056(11) 0.074(14) 0.023(9) 0.023(10) 0.018(8) 0.019(10)
C47 0.062(11) 0.074(13) 0.036(10) 0.039(10) 0.028(9) 0.035(10)
C48 0.045(7) 0.064(7) 0.034(6) 0.025(6) 0.016(5) 0.007(6)
C49 0.029(6) 0.063(7) 0.037(6) 0.030(6) 0.004(5) 0.001(5)
C50 0.027(8) 0.071(13) 0.053(11) 0.027(10) 0.014(8) -0.006(8)
C51 0.14(2) 0.059(15) 0.071(17) 0.039(14) 0.003(15) 0.043(14)
C52 0.19(3) 0.052(15) 0.046(14) 0.023(12) 0.006(16) 0.050(16)
C53 0.092(16) 0.066(15) 0.080(17) 0.042(14) 0.035(14) 0.030(12)
C54 0.064(12) 0.040(11) 0.049(12) 0.007(9) 0.013(10) -0.002(9)
C55 0.042(10) 0.046(11) 0.052(12) 0.017(10) 0.004(8) -0.004(8)
C56 0.044(10) 0.061(12) 0.047(11) 0.032(10) 0.008(8) 0.006(8)
C57 0.065(13) 0.076(15) 0.032(10) 0.023(10) 0.002(9) 0.007(11)
C58 0.044(11) 0.067(14) 0.053(13) 0.019(11) -0.009(9) -0.015(9)
C59 0.063(13) 0.074(15) 0.068(15) 0.015(12) 0.034(12) 0.003(11)
C60 0.045(11) 0.12(2) 0.057(14) 0.034(14) 0.024(10) -0.016(12)
C61 0.055(11) 0.053(12) 0.052(12) 0.021(10) 0.015(9) 0.002(9)
C62 0.062(7) 0.045(7) 0.053(7) 0.022(6) 0.020(6) 0.021(6)
C63 0.085(15) 0.067(16) 0.074(17) 0.039(14) -0.015(12) -0.017(11)
C64 0.045(9) 0.060(11) 0.042(10) 0.012(9) 0.029(8) 0.014(8)
C65 0.111(18) 0.079(16) 0.054(14) 0.048(13) 0.037(13) 0.050(14)
C66 0.092(16) 0.093(17) 0.073(15) 0.053(14) 0.054(14) 0.038(13)
C67 0.071(13) 0.060(14) 0.053(13) 0.029(11) 0.019(10) 0.020(11)
C68 0.065(14) 0.089(18) 0.065(16) 0.043(14) 0.012(13) -0.004(12)
C69 0.076(14) 0.043(12) 0.062(15) 0.012(11) 0.020(11) 0.014(10)
C70 0.082(16) 0.12(2) 0.041(13) 0.042(15) 0.014(12) 0.036(16)

loop_
_atom_type_symbol
_atom_type_scat_dispersion_real
_atom_type_scat_dispersion_imag
_atom_type_scat_Cromer_Mann_a1
_atom_type_scat_Cromer_Mann_b1
_atom_type_scat_Cromer_Mann_a2
_atom_type_scat_Cromer_Mann_b2
_atom_type_scat_Cromer_Mann_a3
_atom_type_scat_Cromer_Mann_b3
_atom_type_scat_Cromer_Mann_a4
_atom_type_scat_Cromer_Mann_b4
_atom_type_scat_Cromer_Mann_c
_atom_type_scat_source
C 0.0033 0.0016 2.3100 20.8439 1.0200 10.2075 1.5886 0.5687 0.8650 51.6512 0.2156 'International Tables Vol C 4.2.6.8 and 6.1.1.4'
H 0.0000 0.0000 0.4930 10.5109 0.3229 26.1257 0.1402 3.1424 0.0408 57.7998 0.0030 'International Tables Vol C 4.2.6.8 and 6.1.1.4'
O 0.0106 0.0060 3.0485 13.2771 2.2868 5.7011 1.5463 0.3239 0.8670 32.9089 0.2508 'International Tables Vol C 4.2.6.8 and 6.1.1.4'
F 0.0171 0.0103 3.5392 10.2825 2.6412 4.2944 1.5170 0.2615 1.0243 26.1476 0.2776 'International Tables Vol C 4.2.6.8 and 6.1.1.4'
P 0.1023 0.0942 6.4345 1.9067 4.1791 27.1570 1.7800 0.5260 1.4908 68.1645 1.1149 'International Tables Vol C 4.2.6.8 and 6.1.1.4'
S 0.1246 0.1234 6.9053 1.4679 5.2034 22.2151 1.4379 0.2536 1.5863 56.1720 0.8669 'International Tables Vol C 4.2.6.8 and 6.1.1.4'
Au -2.0133 8.8022 16.8819 0.4611 18.5913 8.6216 25.5582 1.4826 5.8600 36.3956 12.0658 'International Tables Vol C 4.2.6.8 and 6.1.1.4'
N 0.0061 0.0033 12.2126 0.0057 3.1322 9.8933 2.0125 28.9975 1.1663 0.5826 -11.5290 'International Tables Vol C 4.2.6.8 and 6.1.1.4'

loop_
_geom_angle_atom_site_label_1
_geom_angle_site_symmetry_1
_geom_angle_atom_site_label_2
_geom_angle_atom_site_label_3
_geom_angle
_geom_angle_publ_flag
Au1 2_675 Au1 Au2 145.99(3) yes
Au1 2_675 Au1 P2 119.01(9) yes
Au2 . Au1 P2 60.82(8) yes
Au1 2_675 Au1 N1 81.6(4) yes
Au2 . Au1 N1 132.3(4) yes
P2 . Au1 N1 99.4(4) yes
Au1 2_675 Au1 C2 91.9(4) yes
Au2 . Au1 C2 89.4(4) yes
P2 . Au1 C2 148.1(4) yes
N1 . Au1 C2 92.5(6) yes
Au1 2_675 Au1 C16 88.9(4) yes
Au2 . Au1 C16 87.3(4) yes
N1 . Au1 C16 92.4(6) yes
C2 . Au1 C16 175.1(6) yes
Au1 2_675 Au1 C29 104.4(5) yes
P2 . Au1 C29 76.7(5) yes
N1 . Au1 C29 173.8(6) yes
C2 . Au1 C29 88.6(6) yes
C16 . Au1 C29 86.5(7) yes
Au1 . Au2 Au3 121.12(3) yes
Au1 . Au2 P2 62.22(8) yes
Au3 . Au2 P2 116.61(8) yes
Au1 . Au2 N2 140.6(4) yes
Au3 . Au2 N2 98.2(4) yes
P2 . Au2 N2 103.7(5) yes
Au1 . Au2 C1 86.4(5) yes
Au3 . Au2 C1 93.5(4) yes
P2 . Au2 C1 144.3(4) yes
N2 . Au2 C1 89.6(7) yes
Au1 . Au2 C15 89.4(4) yes
Au3 . Au2 C15 89.2(3) yes
N2 . Au2 C15 93.2(7) yes
C1 . Au2 C15 175.8(6) yes
Au3 . Au2 C29 81.3(4) yes
P2 . Au2 C29 76.9(5) yes
N2 . Au2 C29 179.3(6) yes
C1 . Au2 C29 90.0(7) yes
C15 . Au2 C29 87.2(7) yes
Au2 . Au3 P3 131.05(8) yes
Au2 . Au3 P4 108.21(8) yes
P3 . Au3 P4 115.36(11) yes
Au2 . Au3 N3 86.2(3) yes
P3 . Au3 N3 104.7(3) yes
P4 . Au3 N3 102.2(4) yes
Au2 . Au3 C34 103.2(4) yes
P4 . Au3 C34 146.0(4) yes
N3 . Au3 C34 92.4(5) yes
Au2 . Au3 C48 79.2(4) yes
P3 . Au3 C48 145.6(5) yes
N3 . Au3 C48 91.8(6) yes
C34 . Au3 C48 175.3(6) yes
Au2 . Au3 C64 92.7(4) yes
P3 . Au3 C64 77.4(5) yes
P4 . Au3 C64 76.5(6) yes
N3 . Au3 C64 177.9(6) yes
C34 . Au3 C64 89.6(7) yes
C48 . Au3 C64 86.2(8) yes
Au4 2_676 Au4 P3 123.64(9) yes
Au4 2_676 Au4 P4 116.62(9) yes
P3 . Au4 P4 117.95(11) yes
Au4 2_676 Au4 N4 85.0(4) yes
P3 . Au4 N4 96.9(5) yes
P4 . Au4 N4 101.8(5) yes
Au4 2_676 Au4 C35 92.7(4) yes
P3 . Au4 C35 31.3(4) yes
P4 . Au4 C35 148.8(4) yes
N4 . Au4 C35 90.6(7) yes
Au4 2_676 Au4 C49 86.7(4) yes
P3 . Au4 C49 148.8(4) yes
N4 . Au4 C49 92.5(7) yes
C35 . Au4 C49 176.7(6) yes
Au4 2_676 Au4 C64 100.0(5) yes
P3 . Au4 C64 79.9(6) yes
P4 . Au4 C64 76.6(6) yes
N4 . Au4 C64 175.0(6) yes
C35 . Au4 C64 88.5(7) yes
C49 . Au4 C64 88.4(7) yes
O1 . S1 O2 117.3(14) yes
O1 . S1 O3 116.2(11) yes
O2 . S1 O3 109.2(12) yes
O1 . S1 C67 105.8(9) yes
O2 . S1 C67 102.3(13) yes
O3 . S1 C67 104.1(10) yes
O4 . S2 O5 117.3(15) yes
O4 . S2 O6 114.5(17) yes
O5 . S2 O6 113.6(12) yes
O4 . S2 C68 103.4(12) yes
O5 . S2 C68 100.1(11) yes
O6 . S2 C68 105.5(13) yes
O7 . S3 O8 116.2(11) yes
O7 . S3 O9 110.5(14) yes
O8 . S3 O9 115.6(11) yes
O7 . S3 C69 105.9(11) yes
O8 . S3 C69 102.4(10) yes
O9 . S3 C69 104.6(13) yes
O10 . S4 O11 116.7(12) yes
O10 . S4 O12 119.2(14) yes
O11 . S4 O12 109.6(9) yes
O10 . S4 C70 106.3(12) yes
O11 . S4 C70 103.8(10) yes
O12 . S4 C70 98.0(12) yes
C1 . P1 C2 111.5(7) yes
C1 . P1 C3 108.0(8) yes
C2 . P1 C3 111.4(8) yes
C1 . P1 C9 113.9(8) yes
C2 . P1 C9 106.7(7) yes
C3 . P1 C9 105.3(8) yes
Au2 . P2 Au1 56.96(8) yes
Au1 . P2 C15 90.0(5) yes
Au2 . P2 C16 89.2(5) yes
C15 . P2 C16 111.4(8) yes
Au2 . P2 C17 150.6(5) yes
Au1 . P2 C17 146.3(6) yes
C15 . P2 C17 112.6(7) yes
C16 . P2 C17 109.8(8) yes
Au2 . P2 C23 91.3(7) yes
Au1 . P2 C23 92.4(6) yes
C15 . P2 C23 110.1(10) yes
C16 . P2 C23 110.6(8) yes
C17 . P2 C23 102.1(9) yes
Au4 . P3 Au3 56.69(8) yes
Au4 . P3 C34 90.1(6) yes
Au3 . P3 C35 89.8(5) yes
C34 . P3 C35 112.2(7) yes
Au4 . P3 C36 147.9(6) yes
Au3 . P3 C36 146.3(5) yes
C34 . P3 C36 109.4(8) yes
C35 . P3 C36 108.9(8) yes
Au4 . P3 C42 89.9(5) yes
Au3 . P3 C42 94.4(5) yes
C34 . P3 C42 112.3(8) yes
C35 . P3 C42 108.8(8) yes
C36 . P3 C42 105.0(7) yes
Au3 . P4 Au4 56.87(9) yes
Au4 . P4 C48 87.3(6) yes
Au3 . P4 C49 90.0(6) yes
C48 . P4 C49 111.6(8) yes
Au3 . P4 C50 148.6(6) yes
Au4 . P4 C50 145.8(6) yes
C48 . P4 C50 113.6(9) yes
C49 . P4 C50 109.1(8) yes
Au3 . P4 C56 91.9(6) yes
Au4 . P4 C56 92.0(6) yes
C48 . P4 C56 109.3(8) yes
C49 . P4 C56 108.0(8) yes
C50 . P4 C56 104.8(8) yes
Au1 . N1 C30 165.7(14) yes
Au2 . N2 C32 165.9(16) yes
Au3 . N3 C62 161.9(14) yes
Au4 . N4 C65 165.7(17) yes
P1 . C1 Au2 114.1(8) yes
P1 . C1 H11 107.3 no
Au2 . C1 H11 107.8 no
P1 . C1 H12 109.0 no
Au2 . C1 H12 109.1 no
H11 . C1 H12 109.4 no
P1 . C2 Au1 109.6(7) yes
P1 . C2 H21 108.8 no
Au1 . C2 H21 109.1 no
P1 . C2 H22 110.0 no
Au1 . C2 H22 109.5 no
H21 . C2 H22 109.9 no
P1 . C3 C4 120.5(18) yes
P1 . C3 C8 120.0(15) yes
C4 . C3 C8 119.5(20) yes
C3 . C4 C5 123(2) yes
C3 . C4 H41 118.8 no
C5 . C4 H41 118.4 no
C4 . C5 C6 118(2) yes
C4 . C5 H51 121.3 no
C6 . C5 H51 121.0 no
C5 . C6 C7 120(2) yes
C5 . C6 H61 120.0 no
C7 . C6 H61 120.3 no
C6 . C7 C8 122(3) yes
C6 . C7 H71 119.1 no
C8 . C7 H71 119.0 no
C7 . C8 C3 117(2) yes
C7 . C8 H81 121.3 no
C3 . C8 H81 121.3 no
P1 . C9 C10 116.8(13) yes
P1 . C9 C14 124.5(13) yes
C10 . C9 C14 118.7(15) yes
C9 . C10 C11 121.2(17) yes
C9 . C10 H101 119.4 no
C11 . C10 H101 119.4 no
C10 . C11 C12 120.6(17) yes
C10 . C11 H111 119.8 no
C12 . C11 H111 119.6 no
C11 . C12 C13 117.0(16) yes
C11 . C12 H121 121.5 no
C13 . C12 H121 121.5 no
C12 . C13 C14 122.9(18) yes
C12 . C13 H131 118.7 no
C14 . C13 H131 118.4 no
C9 . C14 C13 119.7(17) yes
C9 . C14 H141 120.2 no
C13 . C14 H141 120.1 no
P2 . C15 Au2 110.1(7) yes
P2 . C15 H151 109.8 no
Au2 . C15 H151 108.9 no
P2 . C15 H152 109.3 no
Au2 . C15 H152 108.8 no
H151 . C15 H152 109.8 no
P2 . C16 Au1 113.1(8) yes
P2 . C16 H161 108.3 no
Au1 . C16 H161 108.3 no
P2 . C16 H162 109.0 no
Au1 . C16 H162 108.9 no
H161 . C16 H162 109.2 no
P2 . C17 C18 116.8(14) yes
P2 . C17 C22 123.9(15) yes
C18 . C17 C22 118.9(18) yes
C17 . C18 C19 118(2) yes
C17 . C18 H181 120.9 no
C19 . C18 H181 121.4 no
C18 . C19 C20 120(3) yes
C18 . C19 H191 119.7 no
C20 . C19 H191 119.8 no
C19 . C20 C21 118(2) yes
C19 . C20 H201 121.0 no
C21 . C20 H201 120.7 no
C20 . C21 C22 118(2) yes
C20 . C21 H211 120.9 no
C22 . C21 H211 120.9 no
C21 . C22 C17 125.5(20) yes
C21 . C22 H221 117.1 no
C17 . C22 H221 117.5 no
P2 . C23 C24 118.1(13) yes
P2 . C23 C28 121.3(18) yes
C24 . C23 C28 120.2(16) yes
C23 . C24 C25 118.1(15) yes
C23 . C24 H241 121.0 no
C25 . C24 H241 120.9 no
C24 . C25 C26 120(2) yes
C24 . C25 H251 119.8 no
C26 . C25 H251 120.1 no
C25 . C26 C27 122.7(17) yes
C25 . C26 H261 118.9 no
C27 . C26 H261 118.4 no
C26 . C27 C28 117.7(17) yes
C26 . C27 H271 121.6 no
C28 . C27 H271 120.7 no
C27 . C28 C23 121.1(19) yes
C27 . C28 H281 119.3 no
C23 . C28 H281 119.6 no
Au2 . C29 Au1 98.5(6) yes
Au2 . C29 H291 112.8 no
Au1 . C29 H291 112.3 no
Au2 . C29 H292 112.5 no
Au1 . C29 H292 111.5 no
H291 . C29 H292 108.9 no
N1 . C30 C31 177.7(19) yes
C30 . C31 H311 110.1 no
C30 . C31 H312 108.8 no
H311 . C31 H312 109.6 no
C30 . C31 H313 109.4 no
H311 . C31 H313 109.7 no
H312 . C31 H313 109.3 no
N2 . C32 C33 174(2) yes
C32 . C33 H331 109.7 no
C32 . C33 H332 109.6 no
H331 . C33 H332 109.2 no
C32 . C33 H333 108.9 no
H331 . C33 H333 110.1 no
H332 . C33 H333 109.2 no
P3 . C34 Au3 112.3(9) yes
P3 . C34 H341 109.1 no
Au3 . C34 H341 108.0 no
P3 . C34 H342 108.7 no
Au3 . C34 H342 108.9 no
H341 . C34 H342 109.7 no
P3 . C35 Au4 109.7(8) yes
P3 . C35 H351 109.0 no
Au4 . C35 H351 109.2 no
P3 . C35 H352 109.4 no
Au4 . C35 H352 109.7 no
H351 . C35 H352 109.7 no
P3 . C36 C37 122.6(14) yes
P3 . C36 C41 118.0(14) yes
C37 . C36 C41 119.4(17) yes
C36 . C37 C38 122.4(18) yes
C36 . C37 H371 118.7 no
C38 . C37 H371 118.9 no
C37 . C38 C39 120.4(18) yes
C37 . C38 H381 119.5 no
C39 . C38 H381 120.2 no
C38 . C39 C40 119.5(19) yes
C38 . C39 H391 120.1 no
C40 . C39 H391 120.4 no
C39 . C40 C41 119.3(18) yes
C39 . C40 H401 120.5 no
C41 . C40 H401 120.2 no
C36 . C41 C40 119.0(16) yes
C36 . C41 H411 120.5 no
C40 . C41 H411 120.5 no
P3 . C42 C43 123.1(11) yes
P3 . C42 C47 115.3(13) yes
C43 . C42 C47 121.6(15) yes
C42 . C43 C44 117.4(14) yes
C42 . C43 H431 121.1 no
C44 . C43 H431 121.5 no
C43 . C44 C45 119(2) yes
C43 . C44 H441 120.3 no
C45 . C44 H441 121.0 no
C44 . C45 C46 123.0(18) yes
C44 . C45 H451 118.7 no
C46 . C45 H451 118.3 no
C45 . C46 C47 121.2(16) yes
C45 . C46 H461 119.7 no
C47 . C46 H461 119.1 no
C42 . C47 C46 117.9(18) yes
C42 . C47 H471 121.1 no
C46 . C47 H471 121.0 no
P4 . C48 Au3 114.6(9) yes
P4 . C48 H481 107.6 no
Au3 . C48 H481 107.9 no
P4 . C48 H482 107.7 no
Au3 . C48 H482 109.0 no
H481 . C48 H482 110.0 no
P4 . C49 Au4 112.4(8) yes
P4 . C49 H491 108.7 no
Au4 . C49 H491 109.7 no
P4 . C49 H492 107.8 no
Au4 . C49 H492 108.6 no
H491 . C49 H492 109.5 no
P4 . C50 C51 120.5(17) yes
P4 . C50 C55 118.1(15) yes
C51 . C50 C55 121(2) yes
C50 . C51 C52 119(2) yes
C50 . C51 H511 120.6 no
C52 . C51 H511 120.7 no
C51 . C52 C53 121(2) yes
C51 . C52 H521 119.5 no
C53 . C52 H521 119.3 no
C52 . C53 C54 121(2) yes
C52 . C53 H531 119.4 no
C54 . C53 H531 119.6 no
C53 . C54 C55 117.8(19) yes
C53 . C54 H541 121.2 no
C55 . C54 H541 121.0 no
C50 . C55 C54 119.9(19) yes
C50 . C55 H551 120.2 no
C54 . C55 H551 119.9 no
P4 . C56 C57 121.6(15) yes
P4 . C56 C61 119.1(14) yes
C57 . C56 C61 119.3(17) yes
C56 . C57 C58 122.6(19) yes
C56 . C57 H571 119.2 no
C58 . C57 H571 118.2 no
C57 . C58 C59 119.2(19) yes
C57 . C58 H581 120.6 no
C59 . C58 H581 120.1 no
C58 . C59 C60 115.9(18) yes
C58 . C59 H591 121.9 no
C60 . C59 H591 122.1 no
C59 . C60 C61 124.8(20) yes
C59 . C60 H601 117.4 no
C61 . C60 H601 117.8 no
C56 . C61 C60 117.9(19) yes
C56 . C61 H611 121.1 no
C60 . C61 H611 121.0 no
N3 . C62 C63 173(2) yes
C62 . C63 H631 109.1 no
C62 . C63 H632 109.1 no
H631 . C63 H632 109.9 no
C62 . C63 H633 109.7 no
H631 . C63 H633 109.5 no
H632 . C63 H633 109.5 no
Au3 . C64 Au4 98.5(7) yes
Au3 . C64 H641 112.5 no
Au4 . C64 H641 112.6 no
Au3 . C64 H642 111.9 no
Au4 . C64 H642 112.3 no
H641 . C64 H642 108.8 no
N4 . C65 C66 173(2) yes
C65 . C66 H661 109.3 no
C65 . C66 H662 109.8 no
H661 . C66 H662 109.3 no
C65 . C66 H663 109.9 no
H661 . C66 H663 109.2 no
H662 . C66 H663 109.4 no
S1 . C67 F2 110.3(15) yes
S1 . C67 F1 109.1(15) yes
F2 . C67 F1 98.7(17) yes
S1 . C67 F3 115.8(16) yes
F2 . C67 F3 109.6(19) yes
F1 . C67 F3 112(2) yes
S2 . C68 F4 107.2(18) yes
S2 . C68 F5 110.8(19) yes
F4 . C68 F5 103.8(20) yes
S2 . C68 F6 110.8(17) yes
F4 . C68 F6 110(3) yes
F5 . C68 F6 114(3) yes
F9 . C69 F7 103.4(16) yes
F9 . C69 S3 112.8(18) yes
F7 . C69 S3 115.0(15) yes
F9 . C69 F8 105.8(18) yes
F7 . C69 F8 104(2) yes
S3 . C69 F8 115.1(16) yes
S4 . C70 F10 110.1(16) yes
S4 . C70 F11 108.7(19) yes
F10 . C70 F11 106(2) yes
S4 . C70 F12 114.4(18) yes
F10 . C70 F12 107(2) yes
F11 . C70 F12 110.1(18) yes

loop_
_geom_bond_atom_site_label_1
_geom_bond_atom_site_label_2
_geom_bond_site_symmetry_2
_geom_bond_distance
_geom_bond_publ_flag
Au1 Au1 2_675 3.3774(13) yes
Au1 Au2 . 3.0673(10) yes
Au1 P2 . 3.237(4) yes
Au1 N1 . 2.086(13) yes
Au1 C2 . 2.112(14) yes
Au1 C16 . 2.100(16) yes
Au1 C29 . 1.988(14) yes
Au2 Au3 . 3.6657(9) yes
Au2 P2 . 3.195(4) yes
Au2 N2 . 2.089(18) yes
Au2 C1 . 2.148(16) yes
Au2 C15 . 2.099(15) yes
Au2 C29 . 2.060(16) yes
Au3 P3 . 3.272(4) yes
Au3 P4 . 3.218(5) yes
Au3 N3 . 2.112(14) yes
Au3 C34 . 2.128(18) yes
Au3 C48 . 2.029(19) yes
Au3 C64 . 2.031(17) yes
Au4 Au4 2_676 3.2994(14) yes
Au4 P3 . 3.181(5) yes
Au4 P4 . 3.219(5) yes
Au4 N4 . 2.064(15) yes
Au4 C35 . 2.127(17) yes
Au4 C49 . 2.082(18) yes
Au4 C64 . 2.015(15) yes
S1 O1 . 1.405(16) yes
S1 O2 . 1.401(19) yes
S1 O3 . 1.386(14) yes
S1 C67 . 1.79(2) yes
S2 O4 . 1.368(18) yes
S2 O5 . 1.405(14) yes
S2 O6 . 1.408(18) yes
S2 C68 . 1.83(2) yes
S3 O7 . 1.384(17) yes
S3 O8 . 1.457(16) yes
S3 O9 . 1.478(18) yes
S3 C69 . 1.73(2) yes
S4 O10 . 1.312(15) yes
S4 O11 . 1.423(14) yes
S4 O12 . 1.482(19) yes
S4 C70 . 1.83(3) yes
P1 C1 . 1.766(18) yes
P1 C2 . 1.763(15) yes
P1 C3 . 1.825(17) yes
P1 C9 . 1.783(16) yes
P2 C15 . 1.792(14) yes
P2 C16 . 1.774(16) yes
P2 C17 . 1.787(18) yes
P2 C23 . 1.800(18) yes
P3 C34 . 1.805(15) yes
P3 C35 . 1.753(16) yes
P3 C36 . 1.80(2) yes
P3 C42 . 1.777(16) yes
P4 C48 . 1.790(16) yes
P4 C49 . 1.785(18) yes
P4 C50 . 1.77(2) yes
P4 C56 . 1.834(17) yes
F1 C67 . 1.35(3) yes
F2 C67 . 1.35(2) yes
F3 C67 . 1.25(2) yes
F4 C68 . 1.37(3) yes
F5 C68 . 1.30(3) yes
F6 C68 . 1.25(3) yes
F7 C69 . 1.35(3) yes
F8 C69 . 1.33(2) yes
F9 C69 . 1.37(2) yes
F10 C70 . 1.39(3) yes
F11 C70 . 1.37(2) yes
F12 C70 . 1.25(2) yes
N1 C30 . 1.106(18) yes
N2 C32 . 1.15(3) yes
N3 C62 . 1.09(2) yes
N4 C65 . 1.07(2) yes
C1 H11 . 0.968 no
C1 H12 . 0.964 no
C2 H21 . 0.972 no
C2 H22 . 0.972 no
C3 C4 . 1.32(3) yes
C3 C8 . 1.37(3) yes
C4 C5 . 1.44(4) yes
C4 H41 . 0.929 no
C5 C6 . 1.30(3) yes
C5 H51 . 0.930 no
C6 C7 . 1.39(4) yes
C6 H61 . 0.928 no
C7 C8 . 1.39(3) yes
C7 H71 . 0.929 no
C8 H81 . 0.930 no
C9 C10 . 1.36(2) yes
C9 C14 . 1.41(2) yes
C10 C11 . 1.40(2) yes
C10 H101 . 0.934 no
C11 C12 . 1.42(3) yes
C11 H111 . 0.930 no
C12 C13 . 1.37(3) yes
C12 H121 . 0.926 no
C13 C14 . 1.38(2) yes
C13 H131 . 0.930 no
C14 H141 . 0.937 no
C15 H151 . 0.972 no
C15 H152 . 0.972 no
C16 H161 . 0.967 no
C16 H162 . 0.967 no
C17 C18 . 1.42(3) yes
C17 C22 . 1.31(3) yes
C18 C19 . 1.41(3) yes
C18 H181 . 0.930 no
C19 C20 . 1.41(3) yes
C19 H191 . 0.934 no
C20 C21 . 1.39(3) yes
C20 H201 . 0.930 no
C21 C22 . 1.36(3) yes
C21 H211 . 0.933 no
C22 H221 . 0.931 no
C23 C24 . 1.40(3) yes
C23 C28 . 1.37(3) yes
C24 C25 . 1.39(2) yes
C24 H241 . 0.933 no
C25 C26 . 1.35(3) yes
C25 H251 . 0.929 no
C26 C27 . 1.36(3) yes
C26 H261 . 0.929 no
C27 C28 . 1.38(2) yes
C27 H271 . 0.928 no
C28 H281 . 0.929 no
C29 H291 . 0.973 no
C29 H292 . 0.972 no
C30 C31 . 1.46(2) yes
C31 H311 . 0.960 no
C31 H312 . 0.957 no
C31 H313 . 0.961 no
C32 C33 . 1.46(3) yes
C33 H331 . 0.964 no
C33 H332 . 0.962 no
C33 H333 . 0.964 no
C34 H341 . 0.971 no
C34 H342 . 0.970 no
C35 H351 . 0.977 no
C35 H352 . 0.970 no
C36 C37 . 1.33(2) yes
C36 C41 . 1.42(3) yes
C37 C38 . 1.36(3) yes
C37 H371 . 0.931 no
C38 C39 . 1.40(3) yes
C38 H381 . 0.930 no
C39 C40 . 1.38(3) yes
C39 H391 . 0.930 no
C40 C41 . 1.41(3) yes
C40 H401 . 0.929 no
C41 H411 . 0.931 no
C42 C43 . 1.37(2) yes
C42 C47 . 1.42(2) yes
C43 C44 . 1.45(2) yes
C43 H431 . 0.940 no
C44 C45 . 1.37(3) yes
C44 H441 . 0.931 no
C45 C46 . 1.32(3) yes
C45 H451 . 0.932 no
C46 C47 . 1.38(3) yes
C46 H461 . 0.931 no
C47 H471 . 0.931 no
C48 H481 . 0.966 no
C48 H482 . 0.962 no
C49 H491 . 0.970 no
C49 H492 . 0.969 no
C50 C51 . 1.40(3) yes
C50 C55 . 1.41(3) yes
C51 C52 . 1.36(3) yes
C51 H511 . 0.933 no
C52 C53 . 1.40(3) yes
C52 H521 . 0.931 no
C53 C54 . 1.41(3) yes
C53 H531 . 0.930 no
C54 C55 . 1.39(3) yes
C54 H541 . 0.933 no
C55 H551 . 0.931 no
C56 C57 . 1.35(2) yes
C56 C61 . 1.38(3) yes
C57 C58 . 1.34(3) yes
C57 H571 . 0.932 no
C58 C59 . 1.45(3) yes
C58 H581 . 0.930 no
C59 C60 . 1.33(3) yes
C59 H591 . 0.932 no
C60 C61 . 1.38(2) yes
C60 H601 . 0.932 no
C61 H611 . 0.930 no
C62 C63 . 1.51(3) yes
C63 H631 . 0.959 no
C63 H632 . 0.964 no
C63 H633 . 0.961 no
C64 H641 . 0.971 no
C64 H642 . 0.967 no
C65 C66 . 1.55(3) yes
C66 H661 . 0.960 no
C66 H662 . 0.962 no
C66 H663 . 0.960 no

loop_
_platon_squeeze_void_nr
_platon_squeeze_void_average_x
_platon_squeeze_void_average_y
_platon_squeeze_void_average_z
_platon_squeeze_void_volume
_platon_squeeze_void_count_electrons
_platon_squeeze_void_content
1 0.009 0.500 0.500 385 105 ' '

loop_
_oxford_twin_element_scale_factors
0.6236(9)
0.3764(9)
